data_7019490
loop_
_publ_author_name
'Cvengro\<s, J\'an'
'Maennel, Elisabeth'
'Santschi, Nico'

_publ_section_title
;
 Synthesis and characterization of novel S,N and Se,N homodimetallic
 Ag(i)-complexes.
;
_journal_issue 24
_journal_name_full 'Dalton transactions (Cambridge, England : 2003)'
_journal_page_first 7415
_journal_page_last 7422
_journal_paper_doi 10.1039/c2dt30509g
_journal_volume 41
_journal_year 2012
_chemical_formula_moiety 'C62 H58 Ag2 N6 Se4,2(Cl O4),0.38(C4 H8 O), 0.62(C2 H3 N)'
_chemical_formula_sum 'C64.76 H62.9 Ag2 Cl2 N6.62 O8.38 Se4'
_chemical_formula_weight 1670.45
_chemical_melting_point ?
_chemical_name_systematic
;
?
;
_chemical_properties_physical 'light sensitive'
_space_group_IT_number 14
_symmetry_cell_setting monoclinic
_symmetry_Int_Tables_number 14
_symmetry_space_group_name_Hall '-P 2ybc'
_symmetry_space_group_name_H-M 'P 1 21/c 1'
_atom_sites_solution_hydrogens geom
_atom_sites_solution_primary direct
_atom_sites_solution_secondary difmap
_audit_creation_method SHELXL-97
_cell_angle_alpha 90.00
_cell_angle_beta 94.7900(10)
_cell_angle_gamma 90.00
_cell_formula_units_Z 4
_cell_length_a 13.9683(3)
_cell_length_b 21.6538(4)
_cell_length_c 21.3918(4)
_cell_measurement_reflns_used 9981
_cell_measurement_temperature 100(2)
_cell_measurement_theta_max 27.61
_cell_measurement_theta_min 2.38
_cell_volume 6447.7(2)
_computing_cell_refinement 'Bruker SMART'
_computing_data_reduction 'Bruker SAINT'
_computing_molecular_graphics 'Bruker SHELXTL'
_computing_publication_material 'Bruker SHELXTL'
_computing_structure_refinement 'SHELXL-97 (Sheldrick, 1997)'
_computing_structure_solution 'SHELXS-97 (Sheldrick, 1990)'
_diffrn_ambient_temperature 100(2)
_diffrn_measured_fraction_theta_full 0.999
_diffrn_measured_fraction_theta_max 0.999
_diffrn_measurement_device_type 'CCD area detector'
_diffrn_measurement_method 'omega scans'
_diffrn_radiation_monochromator graphite
_diffrn_radiation_source 'fine-focus sealed tube'
_diffrn_radiation_type MoK\a
_diffrn_radiation_wavelength 0.71073
_diffrn_reflns_av_R_equivalents 0.0436
_diffrn_reflns_av_sigmaI/netI 0.0398
_diffrn_reflns_limit_h_max 18
_diffrn_reflns_limit_h_min -17
_diffrn_reflns_limit_k_max 29
_diffrn_reflns_limit_k_min -29
_diffrn_reflns_limit_l_max 28
_diffrn_reflns_limit_l_min -28
_diffrn_reflns_number 77242
_diffrn_reflns_theta_full 28.70
_diffrn_reflns_theta_max 28.70
_diffrn_reflns_theta_min 1.34
_exptl_absorpt_coefficient_mu 3.016
_exptl_absorpt_correction_T_max 0.7504
_exptl_absorpt_correction_T_min 0.5326
_exptl_absorpt_correction_type empirical
_exptl_absorpt_process_details SADABS-2004/1
_exptl_crystal_colour colourless
_exptl_crystal_density_diffrn 1.721
_exptl_crystal_density_method 'not measured'
_exptl_crystal_description prism
_exptl_crystal_F_000 3524
_exptl_crystal_size_max 0.24
_exptl_crystal_size_mid 0.16
_exptl_crystal_size_min 0.10
_refine_diff_density_max 2.881
_refine_diff_density_min -2.155
_refine_diff_density_rms 0.106
_refine_ls_extinction_coef 'not measured'
_refine_ls_extinction_method none
_refine_ls_goodness_of_fit_ref 1.017
_refine_ls_hydrogen_treatment constr
_refine_ls_matrix_type full
_refine_ls_number_parameters 947
_refine_ls_number_reflns 16635
_refine_ls_number_restraints 24
_refine_ls_restrained_S_all 1.018
_refine_ls_R_factor_all 0.0803
_refine_ls_R_factor_gt 0.0452
_refine_ls_shift/su_max 0.003
_refine_ls_shift/su_mean 0.000
_refine_ls_structure_factor_coef Fsqd
_refine_ls_weighting_details 'calc w=1/[\s^2^(Fo^2^)+(0.0408P)^2^+19.6243P] where P=(Fo^2^+2Fc^2^)/3'
_refine_ls_weighting_scheme calc
_refine_ls_wR_factor_gt 0.0988
_refine_ls_wR_factor_ref 0.1165
_reflns_number_gt 11450
_reflns_number_total 16635
_reflns_threshold_expression >2sigma(I)
_cod_data_source_file c2dt30509g.txt
_cod_data_source_block NIS823
_cod_depositor_comments
;
The following automatic conversions were performed:

'_chemical_melting_point' value 'not measured' was changed to '?' -
the value is undefined or not given.

'_symmetry_cell_setting' value
'Monoclinic' changed to 'monoclinic' according to
/home/saulius/struct/CIF-dictionaries/cif_core.dic dictionary named
'cif_core.dic' version 2.4.1 from 2010-06-29.

Automatic conversion script
Id: cif_fix_values 1891 2012-01-12 08:04:46Z andrius 
;
_cod_original_sg_symbol_H-M 'P 21/c'
_cod_original_formula_sum 'C64.76 H62.90 Ag2 Cl2 N6.62 O8.38 Se4'
_cod_database_code 7019490

loop_
_symmetry_equiv_pos_as_xyz
'x, y, z'
'-x, y+1/2, -z+1/2'
'-x, -y, -z'
'x, -y-1/2, z-1/2'

loop_
_atom_site_label
_atom_site_type_symbol
_atom_site_fract_x
_atom_site_fract_y
_atom_site_fract_z
_atom_site_U_iso_or_equiv
_atom_site_adp_type
_atom_site_occupancy
_atom_site_symmetry_multiplicity
_atom_site_calc_flag
_atom_site_refinement_flags
_atom_site_disorder_assembly
_atom_site_disorder_group
Ag1 Ag 0.37137(2) 0.382952(17) 0.254320(16) 0.03925(9) Uani 1 1 d . . .
Ag2 Ag 0.85880(3) 0.410470(18) 0.247689(17) 0.04469(10) Uani 1 1 d . . .
Se1 Se 0.32908(3) 0.47148(2) 0.34025(2) 0.03642(11) Uani 1 1 d . . .
Se2 Se 0.42714(3) 0.38391(2) 0.13655(2) 0.04302(12) Uani 1 1 d . A .
Se3 Se -0.15533(3) 0.41057(3) 0.12541(2) 0.04958(14) Uani 1 1 d . . .
Se4 Se 0.90204(3) 0.48751(2) 0.33998(2) 0.03967(11) Uani 1 1 d . . .
Cl1 Cl 0.38385(8) 0.60577(6) 0.14954(6) 0.0442(3) Uani 1 1 d . . .
Cl2 Cl 0.13781(9) 0.70180(6) 0.51719(5) 0.0440(3) Uani 1 1 d . . .
O1 O 0.3318(3) 0.63204(18) 0.09565(18) 0.0604(10) Uani 1 1 d . . .
O2 O 0.3265(3) 0.6041(2) 0.2016(2) 0.0788(13) Uani 1 1 d . . .
O3 O 0.4103(3) 0.54318(17) 0.13590(18) 0.0552(9) Uani 1 1 d . . .
O4 O 0.4674(3) 0.64150(18) 0.1671(2) 0.0642(11) Uani 1 1 d . . .
N1 N 0.2233(2) 0.39292(16) 0.17964(15) 0.0302(7) Uani 1 1 d . . .
N2 N 0.0493(3) 0.38394(17) 0.17062(15) 0.0343(8) Uani 1 1 d . . .
N3 N 0.5263(2) 0.44501(15) 0.29788(14) 0.0252(7) Uani 1 1 d . . .
N4 N 0.7004(2) 0.44048(15) 0.30833(14) 0.0254(7) Uani 1 1 d . . .
N5 N 0.4253(3) 0.30440(19) 0.3215(2) 0.0485(10) Uani 1 1 d . . .
N6 N 0.8507(5) 0.3121(3) 0.2787(3) 0.0761(16) Uani 1 1 d . . .
C1 C 0.0440(3) 0.43988(19) 0.13410(17) 0.0278(8) Uani 1 1 d . . .
C2 C 0.1244(3) 0.47611(18) 0.12624(17) 0.0248(8) Uani 1 1 d . . .
C3 C 0.1150(3) 0.53174(19) 0.09366(17) 0.0286(8) Uani 1 1 d . . .
H3 H 0.1704 0.5562 0.0890 0.034 Uiso 1 1 calc R . .
C4 C 0.0261(3) 0.5520(2) 0.06791(18) 0.0335(9) Uani 1 1 d . . .
C5 C -0.0544(3) 0.5155(2) 0.07643(19) 0.0354(10) Uani 1 1 d . . .
H5 H -0.1159 0.5285 0.0590 0.043 Uiso 1 1 calc R . .
C6 C -0.0461(3) 0.4615(2) 0.10940(18) 0.0327(9) Uani 1 1 d . . .
C7 C 0.0171(4) 0.6125(2) 0.0324(2) 0.0505(13) Uani 1 1 d . . .
H7A H 0.0151 0.6467 0.0622 0.076 Uiso 1 1 calc R . .
H7B H -0.0421 0.6123 0.0044 0.076 Uiso 1 1 calc R . .
H7C H 0.0725 0.6176 0.0076 0.076 Uiso 1 1 calc R . .
C8 C 0.2221(3) 0.45714(18) 0.15604(19) 0.0290(8) Uani 1 1 d . . .
H8A H 0.2700 0.4613 0.1247 0.035 Uiso 1 1 calc R . .
H8B H 0.2411 0.4854 0.1913 0.035 Uiso 1 1 calc R . .
C9 C 0.1358(3) 0.3838(2) 0.21321(19) 0.0355(9) Uani 1 1 d . . .
H9A H 0.1407 0.3439 0.2360 0.043 Uiso 1 1 calc R . .
H9B H 0.1316 0.4171 0.2446 0.043 Uiso 1 1 calc R . .
C10 C 0.0497(3) 0.3271(2) 0.1315(2) 0.0420(11) Uani 1 1 d . A .
H10A H 0.0008 0.3312 0.0955 0.050 Uiso 1 1 calc R . .
H10B H 0.0319 0.2913 0.1568 0.050 Uiso 1 1 calc R . .
C11 C 0.2277(3) 0.3483(2) 0.1301(2) 0.0374(10) Uani 1 1 d . A .
C12 C 0.3160(4) 0.3373(2) 0.1054(2) 0.0476(13) Uani 1 1 d . . .
C13A C 0.3251(8) 0.2953(7) 0.0568(7) 0.062(3) Uani 0.81(3) 1 d P A 1
H13A H 0.3851 0.2901 0.0395 0.074 Uiso 0.81(3) 1 calc PR A 1
C14A C 0.2459(9) 0.2612(8) 0.0340(9) 0.082(5) Uani 0.81(3) 1 d P A 1
C15A C 0.1578(10) 0.2723(7) 0.0583(8) 0.063(3) Uani 0.81(3) 1 d P A 1
H15A H 0.1030 0.2501 0.0414 0.075 Uiso 0.81(3) 1 calc PR A 1
C17A C 0.2582(9) 0.2102(11) -0.0144(12) 0.148(10) Uani 0.81(3) 1 d P A 1
H17A H 0.3258 0.2078 -0.0232 0.222 Uiso 0.81(3) 1 calc PR A 1
H17B H 0.2186 0.2198 -0.0531 0.222 Uiso 0.81(3) 1 calc PR A 1
H17C H 0.2380 0.1706 0.0023 0.222 Uiso 0.81(3) 1 calc PR A 1
C13B C 0.311(3) 0.2785(17) 0.0746(16) 0.025(7) Uani 0.19(3) 1 d PU A 2
H13B H 0.3704 0.2612 0.0650 0.031 Uiso 0.19(3) 1 calc PR A 2
C14B C 0.231(3) 0.2445(18) 0.0572(15) 0.034(8) Uani 0.19(3) 1 d P A 2
C15B C 0.147(3) 0.260(2) 0.0793(16) 0.033(8) Uani 0.19(3) 1 d P A 2
H15B H 0.0923 0.2334 0.0755 0.040 Uiso 0.19(3) 1 calc PR A 2
C17B C 0.243(2) 0.1855(14) 0.0202(16) 0.040(9) Uani 0.19(3) 1 d PU A 2
H17D H 0.2601 0.1515 0.0492 0.060 Uiso 0.19(3) 1 calc PR A 2
H17E H 0.2934 0.1912 -0.0082 0.060 Uiso 0.19(3) 1 calc PR A 2
H17F H 0.1821 0.1757 -0.0042 0.060 Uiso 0.19(3) 1 calc PR A 2
C16 C 0.1464(4) 0.3153(2) 0.1073(2) 0.0476(12) Uani 1 1 d . . .
C18 C -0.2554(3) 0.4683(3) 0.0973(2) 0.0594(17) Uani 1 1 d . . .
C19 C -0.2946(4) 0.4651(4) 0.0352(2) 0.079(2) Uani 1 1 d . . .
H19 H -0.2729 0.4349 0.0075 0.095 Uiso 1 1 calc R . .
C20 C -0.3659(4) 0.5068(5) 0.0144(3) 0.098(3) Uani 1 1 d . . .
H20 H -0.3930 0.5052 -0.0278 0.117 Uiso 1 1 calc R . .
C21 C -0.3974(4) 0.5506(5) 0.0547(3) 0.094(3) Uani 1 1 d . . .
H21 H -0.4456 0.5793 0.0399 0.113 Uiso 1 1 calc R . .
C22 C -0.3593(4) 0.5532(4) 0.1169(3) 0.077(2) Uani 1 1 d . . .
H22 H -0.3819 0.5829 0.1448 0.092 Uiso 1 1 calc R . .
C23 C -0.2878(3) 0.5116(3) 0.1375(2) 0.0601(17) Uani 1 1 d . . .
H23 H -0.2610 0.5132 0.1797 0.072 Uiso 1 1 calc R . .
C24 C 0.5252(4) 0.3222(3) 0.1296(2) 0.0528(14) Uani 1 1 d . . .
C25 C 0.5829(4) 0.3275(3) 0.0800(3) 0.0594(15) Uani 1 1 d . A .
H25 H 0.5719 0.3596 0.0499 0.071 Uiso 1 1 calc R . .
C26 C 0.6566(4) 0.2855(3) 0.0749(3) 0.0710(19) Uani 1 1 d . . .
H26 H 0.6963 0.2886 0.0411 0.085 Uiso 1 1 calc R A .
C27 C 0.6722(5) 0.2396(4) 0.1184(3) 0.083(2) Uani 1 1 d . A .
H27 H 0.7230 0.2110 0.1147 0.099 Uiso 1 1 calc R . .
C28 C 0.6144(5) 0.2343(3) 0.1678(3) 0.076(2) Uani 1 1 d . . .
H28 H 0.6253 0.2018 0.1974 0.091 Uiso 1 1 calc R A .
C29 C 0.5407(4) 0.2763(3) 0.1744(3) 0.0592(16) Uani 1 1 d . A .
H29 H 0.5020 0.2737 0.2088 0.071 Uiso 1 1 calc R . .
C30 C 0.4672(4) 0.2840(2) 0.3644(2) 0.0425(11) Uani 1 1 d . . .
C31 C 0.5207(4) 0.2582(2) 0.4197(2) 0.0530(13) Uani 1 1 d . . .
H31A H 0.5095 0.2833 0.4565 0.080 Uiso 1 1 calc R . .
H31B H 0.5894 0.2580 0.4136 0.080 Uiso 1 1 calc R . .
H31C H 0.4991 0.2158 0.4263 0.080 Uiso 1 1 calc R . .
C32 C 0.5262(3) 0.43759(17) 0.36511(17) 0.0239(7) Uani 1 1 d . B .
C33 C 0.4399(3) 0.44474(19) 0.39333(19) 0.0290(8) Uani 1 1 d . . .
C34 C 0.4367(3) 0.43283(19) 0.45675(19) 0.0329(9) Uani 1 1 d . . .
H34 H 0.3781 0.4385 0.4757 0.039 Uiso 1 1 calc R . .
C35 C 0.5177(3) 0.41272(18) 0.49297(18) 0.0326(9) Uani 1 1 d . . .
C36 C 0.6035(3) 0.40704(18) 0.46529(18) 0.0292(8) Uani 1 1 d . B .
H36 H 0.6596 0.3939 0.4900 0.035 Uiso 1 1 calc R . .
C37 C 0.6092(3) 0.42022(17) 0.40179(17) 0.0242(7) Uani 1 1 d . . .
C38 C 0.5112(4) 0.3968(2) 0.5613(2) 0.0460(12) Uani 1 1 d . . .
H38A H 0.4606 0.4215 0.5781 0.069 Uiso 1 1 calc R . .
H38B H 0.5728 0.4056 0.5849 0.069 Uiso 1 1 calc R . .
H38C H 0.4961 0.3528 0.5651 0.069 Uiso 1 1 calc R . .
C39 C 0.7046(3) 0.41478(19) 0.37293(17) 0.0271(8) Uani 1 1 d . B .
H39A H 0.7546 0.4369 0.3997 0.033 Uiso 1 1 calc R . .
H39B H 0.7233 0.3707 0.3718 0.033 Uiso 1 1 calc R . .
C40 C 0.6125(3) 0.41656(19) 0.27511(17) 0.0257(8) Uani 1 1 d . B .
H40A H 0.6097 0.3713 0.2810 0.031 Uiso 1 1 calc R . .
H40B H 0.6137 0.4249 0.2297 0.031 Uiso 1 1 calc R . .
C41 C 0.5243(3) 0.51013(19) 0.27709(18) 0.0291(8) Uani 1 1 d . . .
H41A H 0.4745 0.5327 0.2983 0.035 Uiso 1 1 calc R . .
H41B H 0.5063 0.5117 0.2314 0.035 Uiso 1 1 calc R . .
C42 C 0.7020(3) 0.50696(18) 0.30720(16) 0.0259(8) Uani 1 1 d . B .
C43 C 0.7895(3) 0.5383(2) 0.31932(19) 0.0337(9) Uani 1 1 d . B .
C44 C 0.7936(4) 0.6017(2) 0.3162(2) 0.0459(12) Uani 1 1 d . . .
H44 H 0.8531 0.6222 0.3258 0.055 Uiso 1 1 calc R B .
C45 C 0.7116(4) 0.6361(2) 0.2994(3) 0.0498(12) Uani 1 1 d . B .
C46 C 0.6255(4) 0.6054(2) 0.2870(2) 0.0402(10) Uani 1 1 d . . .
H46 H 0.5690 0.6285 0.2753 0.048 Uiso 1 1 calc R B .
C47 C 0.6195(3) 0.54160(19) 0.29112(17) 0.0290(8) Uani 1 1 d . B .
C48 C 0.7148(6) 0.7059(3) 0.2954(4) 0.088(2) Uani 1 1 d . . .
H48A H 0.6780 0.7196 0.2569 0.132 Uiso 1 1 calc R B .
H48B H 0.7816 0.7196 0.2949 0.132 Uiso 1 1 calc R . .
H48C H 0.6868 0.7238 0.3318 0.132 Uiso 1 1 calc R . .
C49 C 0.2276(3) 0.4506(3) 0.3914(2) 0.0478(13) Uani 1 1 d . . .
C50 C 0.1711(3) 0.3993(2) 0.3775(2) 0.0386(10) Uani 1 1 d . . .
H50 H 0.1866 0.3721 0.3450 0.046 Uiso 1 1 calc R . .
C51 C 0.0917(3) 0.3873(3) 0.4107(2) 0.0513(13) Uani 1 1 d . . .
H51 H 0.0516 0.3528 0.4002 0.062 Uiso 1 1 calc R . .
C52 C 0.0721(4) 0.4261(4) 0.4591(3) 0.078(2) Uani 1 1 d . . .
H52 H 0.0193 0.4175 0.4831 0.093 Uiso 1 1 calc R . .
C53 C 0.1286(4) 0.4771(4) 0.4729(3) 0.100(3) Uani 1 1 d . . .
H53 H 0.1144 0.5036 0.5063 0.120 Uiso 1 1 calc R . .
C54 C 0.2061(4) 0.4906(4) 0.4387(3) 0.087(3) Uani 1 1 d . . .
H54 H 0.2437 0.5265 0.4476 0.104 Uiso 1 1 calc R . .
C55A C 0.9999(15) 0.5463(14) 0.3168(12) 0.037(5) Uani 0.63(3) 1 d P B 1
C56A C 1.0255(10) 0.5957(10) 0.3618(6) 0.049(4) Uani 0.63(3) 1 d P B 1
H56A H 0.9937 0.5996 0.3992 0.059 Uiso 0.63(3) 1 calc PR B 1
C57A C 1.0977(9) 0.6370(10) 0.3486(6) 0.056(4) Uani 0.63(3) 1 d P B 1
H57A H 1.1139 0.6708 0.3757 0.067 Uiso 0.63(3) 1 calc PR B 1
C58A C 1.1434(15) 0.6280(12) 0.2972(11) 0.072(7) Uani 0.63(3) 1 d P B 1
H58A H 1.1917 0.6566 0.2877 0.087 Uiso 0.63(3) 1 calc PR B 1
C59A C 1.1223(14) 0.5761(7) 0.2552(8) 0.029(3) Uani 0.63(3) 1 d P B 1
H59A H 1.1608 0.5686 0.2214 0.035 Uiso 0.63(3) 1 calc PR B 1
C60A C 1.0442(14) 0.5371(9) 0.2649(8) 0.022(3) Uani 0.63(3) 1 d P B 1
H60A H 1.0241 0.5056 0.2358 0.027 Uiso 0.63(3) 1 calc PR B 1
C55B C 1.003(4) 0.540(3) 0.329(2) 0.046(10) Uani 0.37(3) 1 d P B 2
C56B C 1.0533(17) 0.5691(11) 0.3735(9) 0.040(4) Uani 0.37(3) 1 d P B 2
H56B H 1.0353 0.5654 0.4153 0.048 Uiso 0.37(3) 1 calc PR B 2
C57B C 1.1307(18) 0.6049(11) 0.3628(8) 0.043(5) Uani 0.37(3) 1 d P B 2
H57B H 1.1619 0.6284 0.3960 0.052 Uiso 0.37(3) 1 calc PR B 2
C58B C 1.166(2) 0.6073(13) 0.3001(13) 0.041(5) Uani 0.37(3) 1 d P B 2
H58B H 1.2266 0.6245 0.2933 0.049 Uiso 0.37(3) 1 calc PR B 2
C59B C 1.107(3) 0.583(2) 0.252(2) 0.086(15) Uani 0.37(3) 1 d P B 2
H59B H 1.1196 0.5910 0.2094 0.103 Uiso 0.37(3) 1 calc PR B 2
C60B C 1.035(4) 0.5513(19) 0.263(2) 0.058(13) Uani 0.37(3) 1 d P B 2
H60B H 0.9979 0.5330 0.2287 0.070 Uiso 0.37(3) 1 calc PR B 2
C61 C 0.8398(7) 0.2700(4) 0.3028(4) 0.094(3) Uani 1 1 d . B .
C62 C 0.8377(10) 0.2088(6) 0.3358(6) 0.169(5) Uani 1 1 d U . .
H62A H 0.8822 0.1802 0.3177 0.253 Uiso 1 1 calc R B .
H62B H 0.7725 0.1918 0.3306 0.253 Uiso 1 1 calc R . .
H62C H 0.8569 0.2144 0.3805 0.253 Uiso 1 1 calc R . .
O5A O 0.2304(3) 0.7202(2) 0.54518(19) 0.0531(12) Uani 0.867(7) 1 d P C 1
O6A O 0.1370(4) 0.6361(2) 0.5067(2) 0.0647(16) Uani 0.867(7) 1 d P C 1
O7A O 0.0648(4) 0.7166(3) 0.5592(3) 0.0832(19) Uani 0.867(7) 1 d P C 1
O8A O 0.1148(4) 0.7348(2) 0.4616(2) 0.0685(15) Uani 0.867(7) 1 d P C 1
O5B O 0.1126(17) 0.6734(11) 0.5695(10) 0.035(6) Uiso 0.133(7) 1 d P C 2
O6B O 0.1965(19) 0.6578(12) 0.4779(12) 0.045(7) Uiso 0.133(7) 1 d P C 2
O7B O 0.196(3) 0.761(2) 0.5259(19) 0.088(12) Uiso 0.133(7) 1 d P C 2
O8B O 0.057(3) 0.7211(16) 0.4748(16) 0.065(9) Uiso 0.133(7) 1 d P C 2
N7 N 0.0954(18) 0.2533(7) 0.3139(11) 0.110(7) Uani 0.621(12) 1 d P D 1
C63 C 0.122(2) 0.2114(9) 0.3303(12) 0.122(9) Uani 0.621(12) 1 d P D 1
C64 C 0.1725(18) 0.1556(12) 0.3559(11) 0.156(9) Uani 0.621(12) 1 d PU D 1
H64A H 0.1441 0.1188 0.3351 0.234 Uiso 0.621(12) 1 calc PR D 1
H64B H 0.1660 0.1529 0.4011 0.234 Uiso 0.621(12) 1 calc PR D 1
H64C H 0.2407 0.1581 0.3486 0.234 Uiso 0.621(12) 1 calc PR D 1
O9 O 0.1644(12) 0.2594(5) 0.3106(6) 0.067(4) Uani 0.379(12) 1 d P D 2
C65 C 0.0766(19) 0.222(2) 0.2930(15) 0.090(9) Uani 0.379(12) 1 d P D 2
H65A H 0.0684 0.2135 0.2474 0.107 Uiso 0.379(12) 1 calc PR D 2
H65B H 0.0179 0.2417 0.3065 0.107 Uiso 0.379(12) 1 calc PR D 2
C66 C 0.1039(17) 0.1590(9) 0.3333(7) 0.080(7) Uani 0.379(12) 1 d P D 2
H66A H 0.0460 0.1393 0.3482 0.096 Uiso 0.379(12) 1 calc PR D 2
H66B H 0.1381 0.1288 0.3085 0.096 Uiso 0.379(12) 1 calc PR D 2
C67 C 0.170(2) 0.1850(11) 0.3882(10) 0.108(10) Uani 0.379(12) 1 d P D 2
H67A H 0.1328 0.2056 0.4197 0.130 Uiso 0.379(12) 1 calc PR D 2
H67B H 0.2110 0.1525 0.4090 0.130 Uiso 0.379(12) 1 calc PR D 2
C68 C 0.2247(15) 0.2280(11) 0.3561(10) 0.091(7) Uani 0.379(12) 1 d P D 2
H68A H 0.2556 0.2580 0.3863 0.110 Uiso 0.379(12) 1 calc PR D 2
H68B H 0.2759 0.2061 0.3357 0.110 Uiso 0.379(12) 1 calc PR D 2

loop_
_atom_site_aniso_label
_atom_site_aniso_U_11
_atom_site_aniso_U_22
_atom_site_aniso_U_33
_atom_site_aniso_U_23
_atom_site_aniso_U_13
_atom_site_aniso_U_12
Ag1 0.03348(18) 0.0458(2) 0.03599(17) -0.01167(15) -0.01160(13) 0.00802(15)
Ag2 0.0440(2) 0.0488(2) 0.03902(19) -0.00516(16) -0.00966(15) 0.00718(17)
Se1 0.01888(19) 0.0489(3) 0.0416(2) -0.0160(2) 0.00291(17) 0.00074(17)
Se2 0.0334(2) 0.0526(3) 0.0406(2) -0.0203(2) -0.01135(19) 0.0172(2)
Se3 0.0266(2) 0.0836(4) 0.0397(3) -0.0215(3) 0.00978(19) -0.0151(2)
Se4 0.0215(2) 0.0611(3) 0.0359(2) -0.0084(2) -0.00077(17) -0.00414(19)
Cl1 0.0299(5) 0.0539(7) 0.0477(6) 0.0146(5) -0.0032(5) -0.0058(5)
Cl2 0.0468(7) 0.0477(7) 0.0367(6) -0.0037(5) -0.0008(5) -0.0033(5)
O1 0.061(2) 0.057(2) 0.059(2) 0.0121(19) -0.0215(19) 0.0071(19)
O2 0.073(3) 0.098(4) 0.069(3) -0.004(3) 0.027(2) -0.004(3)
O3 0.053(2) 0.048(2) 0.064(2) 0.0167(18) 0.0013(18) 0.0036(17)
O4 0.039(2) 0.063(2) 0.086(3) 0.027(2) -0.0207(19) -0.0145(18)
N1 0.0320(18) 0.0323(18) 0.0246(16) -0.0051(14) -0.0085(13) 0.0034(14)
N2 0.037(2) 0.042(2) 0.0232(16) -0.0005(15) -0.0039(14) -0.0095(16)
N3 0.0204(15) 0.0330(18) 0.0221(15) -0.0007(13) 0.0018(12) 0.0041(13)
N4 0.0199(15) 0.0338(18) 0.0226(15) 0.0005(13) 0.0028(12) 0.0023(13)
N5 0.055(3) 0.037(2) 0.051(2) -0.0043(19) -0.008(2) 0.0020(19)
N6 0.103(5) 0.048(3) 0.076(4) 0.004(3) -0.002(3) -0.012(3)
C1 0.028(2) 0.036(2) 0.0192(17) -0.0059(15) 0.0002(15) 0.0003(16)
C2 0.0216(18) 0.032(2) 0.0209(17) -0.0087(15) 0.0004(14) 0.0035(15)
C3 0.029(2) 0.033(2) 0.0232(18) -0.0099(16) 0.0036(15) 0.0047(16)
C4 0.038(2) 0.042(2) 0.0203(18) -0.0099(17) -0.0018(16) 0.0125(19)
C5 0.024(2) 0.053(3) 0.028(2) -0.0138(19) -0.0043(16) 0.0122(19)
C6 0.0229(19) 0.050(3) 0.0252(19) -0.0131(18) 0.0037(15) 0.0012(18)
C7 0.074(4) 0.044(3) 0.033(2) -0.003(2) -0.005(2) 0.022(3)
C8 0.025(2) 0.031(2) 0.030(2) -0.0103(16) -0.0010(16) 0.0023(16)
C9 0.043(2) 0.035(2) 0.0264(19) 0.0002(17) -0.0068(17) -0.0049(19)
C10 0.048(3) 0.033(2) 0.042(3) -0.0025(19) -0.010(2) -0.012(2)
C11 0.040(2) 0.035(2) 0.035(2) -0.0131(18) -0.0144(19) 0.0075(19)
C12 0.047(3) 0.045(3) 0.047(3) -0.022(2) -0.020(2) 0.013(2)
C13A 0.052(5) 0.071(8) 0.061(7) -0.039(6) 0.001(5) 0.005(5)
C14A 0.066(6) 0.089(10) 0.090(10) -0.069(8) 0.002(7) 0.000(6)
C15A 0.068(6) 0.055(7) 0.062(8) -0.036(6) -0.009(6) -0.007(5)
C17A 0.118(10) 0.161(17) 0.165(18) -0.146(16) 0.019(10) -0.023(10)
C13B 0.025(10) 0.030(10) 0.022(10) -0.006(7) 0.001(7) 0.004(7)
C14B 0.05(2) 0.035(15) 0.019(14) -0.007(11) 0.004(12) -0.007(13)
C15B 0.037(16) 0.047(18) 0.015(14) 0.007(12) -0.005(12) -0.006(12)
C17B 0.047(12) 0.038(11) 0.036(11) -0.016(8) 0.011(8) -0.001(8)
C16 0.051(3) 0.038(3) 0.050(3) -0.015(2) -0.017(2) 0.004(2)
C18 0.021(2) 0.126(5) 0.031(2) -0.003(3) 0.0020(18) -0.003(3)
C19 0.028(3) 0.181(8) 0.028(2) -0.004(3) 0.004(2) -0.020(4)
C20 0.032(3) 0.226(10) 0.034(3) 0.027(4) -0.008(2) -0.014(4)
C21 0.031(3) 0.197(9) 0.055(4) 0.049(5) 0.007(3) 0.017(4)
C22 0.034(3) 0.148(7) 0.050(3) 0.026(4) 0.010(2) 0.026(4)
C23 0.027(2) 0.127(5) 0.027(2) 0.014(3) 0.0037(18) 0.015(3)
C24 0.041(3) 0.068(4) 0.047(3) -0.025(3) -0.013(2) 0.028(3)
C25 0.047(3) 0.079(4) 0.050(3) -0.021(3) -0.007(2) 0.024(3)
C26 0.048(3) 0.100(5) 0.065(4) -0.030(4) 0.001(3) 0.030(3)
C27 0.063(4) 0.108(6) 0.074(4) -0.033(4) -0.008(3) 0.055(4)
C28 0.079(4) 0.082(4) 0.063(4) -0.015(3) -0.013(3) 0.055(4)
C29 0.052(3) 0.074(4) 0.050(3) -0.020(3) -0.008(2) 0.032(3)
C30 0.052(3) 0.033(2) 0.043(3) -0.008(2) 0.005(2) -0.003(2)
C31 0.082(4) 0.036(3) 0.040(3) -0.002(2) 0.001(3) 0.010(3)
C32 0.0250(19) 0.0237(18) 0.0229(17) -0.0026(14) 0.0014(14) -0.0024(15)
C33 0.0235(19) 0.031(2) 0.033(2) -0.0072(16) 0.0053(16) -0.0006(16)
C34 0.036(2) 0.032(2) 0.033(2) -0.0097(17) 0.0170(18) -0.0106(18)
C35 0.048(3) 0.025(2) 0.0252(19) -0.0055(16) 0.0102(18) -0.0088(18)
C36 0.038(2) 0.027(2) 0.0227(18) 0.0004(15) 0.0015(16) 0.0000(17)
C37 0.0266(19) 0.0225(18) 0.0237(17) 0.0000(14) 0.0027(14) 0.0004(15)
C38 0.071(4) 0.043(3) 0.026(2) -0.0015(19) 0.015(2) -0.010(2)
C39 0.0237(19) 0.033(2) 0.0241(18) 0.0019(16) -0.0006(15) 0.0032(16)
C40 0.0204(18) 0.035(2) 0.0221(17) -0.0016(16) 0.0028(14) 0.0026(15)
C41 0.0251(19) 0.036(2) 0.0254(18) 0.0025(16) -0.0010(15) 0.0058(16)
C42 0.028(2) 0.032(2) 0.0172(16) -0.0013(15) 0.0024(14) -0.0004(16)
C43 0.031(2) 0.044(2) 0.027(2) -0.0047(18) 0.0041(16) -0.0046(18)
C44 0.051(3) 0.041(3) 0.046(3) -0.006(2) 0.004(2) -0.016(2)
C45 0.060(3) 0.035(3) 0.054(3) 0.002(2) 0.007(3) -0.009(2)
C46 0.049(3) 0.036(2) 0.035(2) 0.0051(19) 0.005(2) 0.005(2)
C47 0.032(2) 0.034(2) 0.0214(18) 0.0023(16) 0.0045(15) 0.0023(17)
C48 0.098(6) 0.036(3) 0.129(7) 0.005(4) 0.006(5) -0.019(3)
C49 0.022(2) 0.078(4) 0.044(3) -0.031(3) 0.0065(19) -0.006(2)
C50 0.026(2) 0.061(3) 0.028(2) 0.001(2) -0.0003(17) -0.001(2)
C51 0.023(2) 0.090(4) 0.040(3) 0.011(3) -0.0005(19) -0.003(2)
C52 0.029(3) 0.158(7) 0.049(3) -0.015(4) 0.015(2) 0.000(4)
C53 0.037(3) 0.190(9) 0.076(4) -0.081(5) 0.023(3) -0.007(4)
C54 0.028(3) 0.141(6) 0.092(5) -0.084(5) 0.017(3) -0.017(3)
C55A 0.015(5) 0.070(10) 0.026(11) -0.020(9) 0.002(6) -0.019(6)
C56A 0.032(6) 0.085(11) 0.031(5) -0.027(6) 0.004(4) -0.013(6)
C57A 0.037(6) 0.084(11) 0.048(6) -0.028(7) 0.012(4) -0.023(6)
C58A 0.044(9) 0.101(16) 0.077(9) -0.059(11) 0.037(7) -0.038(9)
C59A 0.022(6) 0.038(5) 0.027(5) -0.002(4) 0.006(4) -0.001(4)
C60A 0.016(6) 0.027(6) 0.024(5) -0.009(4) 0.002(4) 0.003(5)
C55B 0.044(14) 0.086(17) 0.010(11) 0.007(9) 0.008(8) 0.000(11)
C56B 0.034(10) 0.052(11) 0.032(7) -0.008(7) 0.000(7) -0.012(8)
C57B 0.053(11) 0.049(11) 0.027(7) -0.017(7) 0.009(7) -0.020(9)
C58B 0.042(13) 0.050(12) 0.034(8) -0.022(8) 0.027(8) -0.016(9)
C59B 0.032(15) 0.16(3) 0.07(2) -0.06(2) 0.019(13) -0.006(17)
C60B 0.031(12) 0.07(2) 0.08(2) -0.041(16) 0.004(10) 0.018(14)
C61 0.148(8) 0.068(5) 0.067(4) -0.032(4) 0.027(5) -0.039(5)
C62 0.197(7) 0.151(6) 0.160(6) -0.003(4) 0.024(5) -0.019(5)
O5A 0.048(2) 0.059(3) 0.050(2) 0.004(2) -0.0078(19) -0.012(2)
O6A 0.073(3) 0.050(3) 0.065(3) -0.010(2) -0.030(3) 0.001(2)
O7A 0.080(4) 0.073(4) 0.104(4) -0.011(3) 0.054(3) -0.019(3)
O8A 0.073(4) 0.071(3) 0.058(3) 0.022(2) -0.016(3) 0.013(3)
N7 0.122(15) 0.082(11) 0.133(14) -0.011(11) 0.055(12) -0.030(12)
C63 0.18(3) 0.078(14) 0.126(18) 0.030(11) 0.094(19) -0.003(13)
C64 0.161(10) 0.155(10) 0.153(10) 0.006(5) 0.016(5) -0.002(5)
O9 0.077(10) 0.040(6) 0.087(9) 0.007(5) 0.019(7) -0.010(6)
C65 0.063(13) 0.10(2) 0.10(2) 0.05(2) 0.000(13) -0.001(15)
C66 0.132(19) 0.071(12) 0.042(8) 0.003(8) 0.030(10) -0.067(12)
C67 0.18(3) 0.078(14) 0.061(12) 0.004(11) -0.009(14) -0.065(16)
C68 0.068(13) 0.116(18) 0.091(15) 0.029(13) 0.011(11) -0.019(12)

loop_
_atom_type_symbol
_atom_type_description
_atom_type_scat_dispersion_real
_atom_type_scat_dispersion_imag
_atom_type_scat_source
C C 0.0033 0.0016 'International Tables Vol C Tables 4.2.6.8 and 6.1.1.4'
H H 0.0000 0.0000 'International Tables Vol C Tables 4.2.6.8 and 6.1.1.4'
N N 0.0061 0.0033 'International Tables Vol C Tables 4.2.6.8 and 6.1.1.4'
O O 0.0106 0.0060 'International Tables Vol C Tables 4.2.6.8 and 6.1.1.4'
Cl Cl 0.1484 0.1585 'International Tables Vol C Tables 4.2.6.8 and 6.1.1.4'
Se Se -0.0929 2.2259 'International Tables Vol C Tables 4.2.6.8 and 6.1.1.4'
Ag Ag -0.8971 1.1015 'International Tables Vol C Tables 4.2.6.8 and 6.1.1.4'

loop_
_geom_angle_atom_site_label_1
_geom_angle_atom_site_label_2
_geom_angle_atom_site_label_3
_geom_angle
_geom_angle_site_symmetry_1
_geom_angle_site_symmetry_3
N5 Ag1 N1 131.75(13) . .
N5 Ag1 N3 86.59(13) . .
N1 Ag1 N3 141.63(11) . .
N5 Ag1 Se2 118.81(11) . .
N1 Ag1 Se2 72.08(8) . .
N3 Ag1 Se2 91.92(7) . .
N5 Ag1 Se1 100.01(11) . .
N1 Ag1 Se1 98.83(8) . .
N3 Ag1 Se1 68.07(7) . .
Se2 Ag1 Se1 135.45(2) . .
N6 Ag2 Se3 107.26(15) . 1_655
N6 Ag2 Se4 113.44(15) . .
Se3 Ag2 Se4 138.59(2) 1_655 .
N6 Ag2 N4 91.31(18) . .
Se3 Ag2 N4 118.64(7) 1_655 .
Se4 Ag2 N4 68.63(7) . .
C49 Se1 C33 100.9(2) . .
C49 Se1 Ag1 115.30(15) . .
C33 Se1 Ag1 88.72(11) . .
C12 Se2 C24 99.6(2) . .
C12 Se2 Ag1 91.82(16) . .
C24 Se2 Ag1 109.23(17) . .
C18 Se3 C6 97.8(2) . .
C18 Se3 Ag2 107.75(14) . 1_455
C6 Se3 Ag2 100.55(12) . 1_455
C55B Se4 C43 103.8(19) . .
C55B Se4 C55A 8(2) . .
C43 Se4 C55A 98.2(9) . .
C55B Se4 Ag2 115.1(16) . .
C43 Se4 Ag2 93.31(12) . .
C55A Se4 Ag2 110.2(7) . .
O4 Cl1 O2 108.0(3) . .
O4 Cl1 O1 110.3(2) . .
O2 Cl1 O1 111.0(3) . .
O4 Cl1 O3 110.2(2) . .
O2 Cl1 O3 107.8(3) . .
O1 Cl1 O3 109.5(2) . .
O5B Cl2 O8A 151.5(10) . .
O5B Cl2 O5A 94.0(10) . .
O8A Cl2 O5A 110.3(3) . .
O5B Cl2 O6A 71.4(10) . .
O8A Cl2 O6A 111.9(3) . .
O5A Cl2 O6A 109.5(3) . .
O5B Cl2 O7A 48.8(10) . .
O8A Cl2 O7A 106.8(4) . .
O5A Cl2 O7A 109.6(3) . .
O6A Cl2 O7A 108.6(3) . .
O5B Cl2 O8B 113.9(18) . .
O8A Cl2 O8B 37.9(14) . .
O5A Cl2 O8B 144.0(15) . .
O6A Cl2 O8B 101.0(14) . .
O7A Cl2 O8B 76.8(14) . .
O5B Cl2 O7B 117.2(18) . .
O8A Cl2 O7B 75.8(16) . .
O5A Cl2 O7B 42.6(16) . .
O6A Cl2 O7B 148.2(16) . .
O7A Cl2 O7B 97.6(15) . .
O8B Cl2 O7B 102(2) . .
O5B Cl2 O6B 110.9(14) . .
O8A Cl2 O6B 87.0(10) . .
O5A Cl2 O6B 84.2(10) . .
O6A Cl2 O6B 46.0(10) . .
O7A Cl2 O6B 154.6(11) . .
O8B Cl2 O6B 104.9(17) . .
O7B Cl2 O6B 106.6(18) . .
C11 N1 C8 112.3(3) . .
C11 N1 C9 110.8(3) . .
C8 N1 C9 107.7(3) . .
C11 N1 Ag1 109.1(2) . .
C8 N1 Ag1 106.4(2) . .
C9 N1 Ag1 110.4(2) . .
C1 N2 C9 110.2(3) . .
C1 N2 C10 113.2(3) . .
C9 N2 C10 108.0(4) . .
C32 N3 C40 110.6(3) . .
C32 N3 C41 113.8(3) . .
C40 N3 C41 107.2(3) . .
C32 N3 Ag1 103.0(2) . .
C40 N3 Ag1 109.8(2) . .
C41 N3 Ag1 112.6(2) . .
C42 N4 C40 111.1(3) . .
C42 N4 C39 113.0(3) . .
C40 N4 C39 106.6(3) . .
C42 N4 Ag2 102.4(2) . .
C40 N4 Ag2 111.4(2) . .
C39 N4 Ag2 112.4(2) . .
C30 N5 Ag1 155.2(4) . .
C61 N6 Ag2 166.3(6) . .
C2 C1 C6 118.2(4) . .
C2 C1 N2 122.3(4) . .
C6 C1 N2 119.3(4) . .
C1 C2 C3 120.3(4) . .
C1 C2 C8 120.3(4) . .
C3 C2 C8 119.3(4) . .
C4 C3 C2 121.0(4) . .
C3 C4 C5 118.2(4) . .
C3 C4 C7 120.4(4) . .
C5 C4 C7 121.3(4) . .
C6 C5 C4 121.1(4) . .
C5 C6 C1 121.0(4) . .
C5 C6 Se3 123.0(3) . .
C1 C6 Se3 116.0(3) . .
N1 C8 C2 112.5(3) . .
N2 C9 N1 111.9(3) . .
N2 C10 C16 112.2(4) . .
C16 C11 C12 119.8(4) . .
C16 C11 N1 121.2(4) . .
C12 C11 N1 119.0(4) . .
C13A C12 C11 122.0(7) . .
C13A C12 C13B 23.3(11) . .
C11 C12 C13B 108.3(16) . .
C13A C12 Se2 118.6(6) . .
C11 C12 Se2 119.3(3) . .
C13B C12 Se2 129.3(15) . .
C14A C13A C12 119.4(9) . .
C13A C14A C15A 118.7(9) . .
C13A C14A C17A 119.4(10) . .
C15A C14A C17A 121.8(10) . .
C14A C15A C16 123.0(10) . .
C14B C13B C12 128(3) . .
C15B C14B C13B 120(4) . .
C15B C14B C17B 122(4) . .
C13B C14B C17B 118(4) . .
C14B C15B C16 114(4) . .
C15B C16 C11 125(2) . .
C15B C16 C15A 23.0(12) . .
C11 C16 C15A 117.1(7) . .
C15B C16 C10 110(2) . .
C11 C16 C10 121.3(4) . .
C15A C16 C10 121.5(7) . .
C23 C18 C19 120.3(6) . .
C23 C18 Se3 121.0(4) . .
C19 C18 Se3 118.7(5) . .
C20 C19 C18 119.1(7) . .
C21 C20 C19 120.3(5) . .
C20 C21 C22 120.6(7) . .
C23 C22 C21 119.0(7) . .
C18 C23 C22 120.6(5) . .
C29 C24 C25 121.4(5) . .
C29 C24 Se2 120.9(4) . .
C25 C24 Se2 117.6(4) . .
C26 C25 C24 119.2(6) . .
C27 C26 C25 120.1(6) . .
C26 C27 C28 120.6(5) . .
C27 C28 C29 120.4(6) . .
C24 C29 C28 118.2(6) . .
N5 C30 C31 179.5(6) . .
C37 C32 C33 119.5(3) . .
C37 C32 N3 121.2(3) . .
C33 C32 N3 119.2(3) . .
C34 C33 C32 120.1(4) . .
C34 C33 Se1 122.8(3) . .
C32 C33 Se1 117.1(3) . .
C33 C34 C35 120.9(4) . .
C36 C35 C34 118.9(4) . .
C36 C35 C38 121.1(4) . .
C34 C35 C38 120.0(4) . .
C35 C36 C37 121.3(4) . .
C36 C37 C32 119.3(4) . .
C36 C37 C39 120.2(3) . .
C32 C37 C39 120.5(3) . .
N4 C39 C37 112.4(3) . .
N4 C40 N3 111.6(3) . .
N3 C41 C47 112.2(3) . .
C47 C42 C43 118.4(4) . .
C47 C42 N4 121.8(4) . .
C43 C42 N4 119.7(4) . .
C44 C43 C42 120.8(4) . .
C44 C43 Se4 122.8(4) . .
C42 C43 Se4 116.4(3) . .
C43 C44 C45 120.8(5) . .
C46 C45 C44 118.5(4) . .
C46 C45 C48 119.9(5) . .
C44 C45 C48 121.5(5) . .
C45 C46 C47 121.6(5) . .
C46 C47 C42 119.8(4) . .
C46 C47 C41 119.8(4) . .
C42 C47 C41 120.4(4) . .
C50 C49 C54 120.4(5) . .
C50 C49 Se1 120.2(3) . .
C54 C49 Se1 119.1(4) . .
C49 C50 C51 120.4(5) . .
C52 C51 C50 119.2(5) . .
C53 C52 C51 120.2(5) . .
C52 C53 C54 121.0(6) . .
C49 C54 C53 118.8(6) . .
C60A C55A C56A 123.6(17) . .
C60A C55A Se4 119.7(17) . .
C56A C55A Se4 116.4(15) . .
C57A C56A C55A 118.4(12) . .
C58A C57A C56A 118.8(13) . .
C57A C58A C59A 122.4(18) . .
C60A C59A C58A 119.5(17) . .
C55A C60A C59A 117.0(18) . .
C56B C55B C60B 114(4) . .
C56B C55B Se4 125(3) . .
C60B C55B Se4 121(3) . .
C55B C56B C57B 123(2) . .
C56B C57B C58B 120.2(18) . .
C59B C58B C57B 117(3) . .
C60B C59B C58B 120(4) . .
C59B C60B C55B 125(5) . .
N6 C61 C62 172.6(11) . .
N7 C63 C64 173(4) . .
C68 O9 C65 110.0(18) . .
O9 C65 C66 99.8(17) . .
C67 C66 C65 101.3(17) . .
C68 C67 C66 100.6(16) . .
O9 C68 C67 109.6(19) . .

loop_
_geom_bond_atom_site_label_1
_geom_bond_atom_site_label_2
_geom_bond_distance
_geom_bond_site_symmetry_2
Ag1 N5 2.312(4) .
Ag1 N1 2.514(3) .
Ag1 N3 2.649(3) .
Ag1 Se2 2.6984(6) .
Ag1 Se1 2.7539(5) .
Ag2 N6 2.237(6) .
Ag2 Se3 2.6068(6) 1_655
Ag2 Se4 2.6165(6) .
Ag2 N4 2.735(3) .
Se1 C49 1.915(5) .
Se1 C33 1.930(4) .
Se2 C12 1.924(5) .
Se2 C24 1.928(5) .
Se3 C18 1.933(6) .
Se3 C6 1.936(4) .
Se3 Ag2 2.6067(6) 1_455
Se4 C55B 1.84(4) .
Se4 C43 1.939(4) .
Se4 C55A 1.96(2) .
Cl1 O4 1.424(4) .
Cl1 O2 1.425(4) .
Cl1 O1 1.429(4) .
Cl1 O3 1.441(4) .
Cl2 O5B 1.35(2) .
Cl2 O8A 1.401(5) .
Cl2 O5A 1.436(4) .
Cl2 O6A 1.439(5) .
Cl2 O7A 1.450(5) .
Cl2 O8B 1.45(4) .
Cl2 O7B 1.53(4) .
Cl2 O6B 1.55(3) .
N1 C11 1.438(5) .
N1 C8 1.479(5) .
N1 C9 1.482(6) .
N2 C1 1.440(5) .
N2 C9 1.451(5) .
N2 C10 1.488(6) .
N3 C32 1.447(5) .
N3 C40 1.472(5) .
N3 C41 1.478(5) .
N4 C42 1.440(5) .
N4 C40 1.461(5) .
N4 C39 1.486(5) .
N5 C30 1.135(6) .
N6 C61 1.065(9) .
C1 C2 1.391(5) .
C1 C6 1.405(6) .
C2 C3 1.392(6) .
C2 C8 1.515(5) .
C3 C4 1.386(6) .
C4 C5 1.399(6) .
C4 C7 1.515(6) .
C5 C6 1.364(6) .
C10 C16 1.508(7) .
C11 C16 1.395(6) .
C11 C12 1.402(7) .
C12 C13A 1.395(10) .
C12 C13B 1.43(4) .
C13A C14A 1.384(15) .
C14A C15A 1.396(17) .
C14A C17A 1.532(13) .
C15A C16 1.421(13) .
C13B C14B 1.36(6) .
C14B C15B 1.34(7) .
C14B C17B 1.52(5) .
C15B C16 1.35(5) .
C18 C23 1.375(8) .
C18 C19 1.396(7) .
C19 C20 1.389(11) .
C20 C21 1.378(12) .
C21 C22 1.391(9) .
C22 C23 1.388(8) .
C24 C29 1.386(8) .
C24 C25 1.389(8) .
C25 C26 1.385(7) .
C26 C27 1.366(10) .
C27 C28 1.387(10) .
C28 C29 1.391(7) .
C30 C31 1.458(7) .
C32 C37 1.397(5) .
C32 C33 1.401(5) .
C33 C34 1.385(6) .
C34 C35 1.388(6) .
C35 C36 1.386(6) .
C35 C38 1.512(6) .
C36 C37 1.397(5) .
C37 C39 1.518(5) .
C41 C47 1.502(6) .
C42 C47 1.395(6) .
C42 C43 1.403(6) .
C43 C44 1.376(6) .
C44 C45 1.388(8) .
C45 C46 1.381(7) .
C45 C48 1.516(7) .
C46 C47 1.387(6) .
C49 C50 1.380(7) .
C49 C54 1.382(7) .
C50 C51 1.390(6) .
C51 C52 1.379(8) .
C52 C53 1.376(10) .
C53 C54 1.387(9) .
C55A C60A 1.33(3) .
C55A C56A 1.46(3) .
C56A C57A 1.393(16) .
C57A C58A 1.33(2) .
C58A C59A 1.45(3) .
C59A C60A 1.41(2) .
C55B C56B 1.31(5) .
C55B C60B 1.53(7) .
C56B C57B 1.37(2) .
C57B C58B 1.47(3) .
C58B C59B 1.37(6) .
C59B C60B 1.26(6) .
C61 C62 1.503(14) .
N7 C63 1.03(3) .
C63 C64 1.48(3) .
O9 C68 1.41(2) .
O9 C65 1.49(3) .
C65 C66 1.64(4) .
C66 C67 1.54(3) .
C67 C68 1.42(3) .

loop_
_geom_torsion_atom_site_label_1
_geom_torsion_atom_site_label_2
_geom_torsion_atom_site_label_3
_geom_torsion_atom_site_label_4
_geom_torsion
_geom_torsion_site_symmetry_1
N5 Ag1 Se1 C49 -64.4(2) .
N1 Ag1 Se1 C49 71.0(2) .
N3 Ag1 Se1 C49 -146.6(2) .
Se2 Ag1 Se1 C49 144.34(18) .
N5 Ag1 Se1 C33 37.04(16) .
N1 Ag1 Se1 C33 172.42(14) .
N3 Ag1 Se1 C33 -45.13(14) .
Se2 Ag1 Se1 C33 -114.20(12) .
N5 Ag1 Se2 C12 91.66(19) .
N1 Ag1 Se2 C12 -36.72(16) .
N3 Ag1 Se2 C12 178.83(16) .
Se1 Ag1 Se2 C12 -121.07(14) .
N5 Ag1 Se2 C24 -9.2(2) .
N1 Ag1 Se2 C24 -137.6(2) .
N3 Ag1 Se2 C24 77.97(19) .
Se1 Ag1 Se2 C24 138.07(18) .
N6 Ag2 Se4 C55B 128(2) .
Se3 Ag2 Se4 C55B -41(2) 1_655
N4 Ag2 Se4 C55B -150(2) .
N6 Ag2 Se4 C43 -124.9(2) .
Se3 Ag2 Se4 C43 66.38(13) 1_655
N4 Ag2 Se4 C43 -43.16(14) .
N6 Ag2 Se4 C55A 135.0(10) .
Se3 Ag2 Se4 C55A -33.6(10) 1_655
N4 Ag2 Se4 C55A -143.2(10) .
N5 Ag1 N1 C11 -66.1(3) .
N3 Ag1 N1 C11 116.3(3) .
Se2 Ag1 N1 C11 46.9(3) .
Se1 Ag1 N1 C11 -178.1(3) .
N5 Ag1 N1 C8 172.5(2) .
N3 Ag1 N1 C8 -5.1(3) .
Se2 Ag1 N1 C8 -74.6(2) .
Se1 Ag1 N1 C8 60.5(2) .
N5 Ag1 N1 C9 55.8(3) .
N3 Ag1 N1 C9 -121.8(3) .
Se2 Ag1 N1 C9 168.8(3) .
Se1 Ag1 N1 C9 -56.2(3) .
N5 Ag1 N3 C32 -47.4(2) .
N1 Ag1 N3 C32 130.9(2) .
Se2 Ag1 N3 C32 -166.1(2) .
Se1 Ag1 N3 C32 54.9(2) .
N5 Ag1 N3 C40 70.4(2) .
N1 Ag1 N3 C40 -111.4(3) .
Se2 Ag1 N3 C40 -48.3(2) .
Se1 Ag1 N3 C40 172.6(2) .
N5 Ag1 N3 C41 -170.3(3) .
N1 Ag1 N3 C41 7.9(3) .
Se2 Ag1 N3 C41 70.9(2) .
Se1 Ag1 N3 C41 -68.1(2) .
N6 Ag2 N4 C42 167.6(3) .
Se3 Ag2 N4 C42 -81.9(2) 1_655
Se4 Ag2 N4 C42 52.8(2) .
N6 Ag2 N4 C40 -73.6(3) .
Se3 Ag2 N4 C40 36.9(3) 1_655
Se4 Ag2 N4 C40 171.7(3) .
N6 Ag2 N4 C39 46.0(3) .
Se3 Ag2 N4 C39 156.5(2) 1_655
Se4 Ag2 N4 C39 -68.7(2) .
N1 Ag1 N5 C30 -154.9(9) .
N3 Ag1 N5 C30 23.6(10) .
Se2 Ag1 N5 C30 113.9(10) .
Se1 Ag1 N5 C30 -43.4(10) .
Se3 Ag2 N6 C61 -151(3) 1_655
Se4 Ag2 N6 C61 37(3) .
N4 Ag2 N6 C61 -30(3) .
C9 N2 C1 C2 20.1(5) .
C10 N2 C1 C2 -101.0(4) .
C9 N2 C1 C6 -154.9(4) .
C10 N2 C1 C6 84.1(5) .
C6 C1 C2 C3 -1.2(5) .
N2 C1 C2 C3 -176.2(3) .
C6 C1 C2 C8 175.5(3) .
N2 C1 C2 C8 0.5(5) .
C1 C2 C3 C4 -0.6(5) .
C8 C2 C3 C4 -177.4(3) .
C2 C3 C4 C5 1.1(5) .
C2 C3 C4 C7 -179.8(4) .
C3 C4 C5 C6 0.3(6) .
C7 C4 C5 C6 -178.8(4) .
C4 C5 C6 C1 -2.1(6) .
C4 C5 C6 Se3 177.7(3) .
C2 C1 C6 C5 2.6(6) .
N2 C1 C6 C5 177.7(4) .
C2 C1 C6 Se3 -177.3(3) .
N2 C1 C6 Se3 -2.1(5) .
C18 Se3 C6 C5 -10.5(4) .
Ag2 Se3 C6 C5 -120.3(3) 1_455
C18 Se3 C6 C1 169.3(3) .
Ag2 Se3 C6 C1 59.5(3) 1_455
C11 N1 C8 C2 77.8(4) .
C9 N1 C8 C2 -44.5(4) .
Ag1 N1 C8 C2 -162.9(2) .
C1 C2 C8 N1 12.7(5) .
C3 C2 C8 N1 -170.6(3) .
C1 N2 C9 N1 -55.2(4) .
C10 N2 C9 N1 68.8(4) .
C11 N1 C9 N2 -54.1(5) .
C8 N1 C9 N2 69.1(4) .
Ag1 N1 C9 N2 -175.1(3) .
C1 N2 C10 C16 77.4(5) .
C9 N2 C10 C16 -44.8(5) .
C8 N1 C11 C16 -103.1(5) .
C9 N1 C11 C16 17.4(6) .
Ag1 N1 C11 C16 139.1(4) .
C8 N1 C11 C12 78.0(5) .
C9 N1 C11 C12 -161.4(4) .
Ag1 N1 C11 C12 -39.7(5) .
C16 C11 C12 C13A 2.0(12) .
N1 C11 C12 C13A -179.1(10) .
C16 C11 C12 C13B -18.9(15) .
N1 C11 C12 C13B 160.0(14) .
C16 C11 C12 Se2 179.2(4) .
N1 C11 C12 Se2 -1.9(6) .
C24 Se2 C12 C13A -36.1(10) .
Ag1 Se2 C12 C13A -145.9(9) .
C24 Se2 C12 C11 146.6(4) .
Ag1 Se2 C12 C11 36.8(4) .
C24 Se2 C12 C13B -11.0(18) .
Ag1 Se2 C12 C13B -120.8(18) .
C11 C12 C13A C14A -3.1(15) .
C13B C12 C13A C14A 56(4) .
Se2 C12 C13A C14A 179.7(9) .
C12 C13A C14A C15A 3.3(19) .
C12 C13A C14A C17A -173.6(12) .
C13A C14A C15A C16 -3(2) .
C17A C14A C15A C16 174.1(12) .
C13A C12 C13B C14B -115(6) .
C11 C12 C13B C14B 15(3) .
Se2 C12 C13B C14B 175(2) .
C12 C13B C14B C15B -13(5) .
C12 C13B C14B C17B 175(3) .
C13B C14B C15B C16 12(5) .
C17B C14B C15B C16 -176(3) .
C14B C15B C16 C11 -19(3) .
C14B C15B C16 C15A 57(5) .
C14B C15B C16 C10 -179(2) .
C12 C11 C16 C15B 24.0(19) .
N1 C11 C16 C15B -154.8(18) .
C12 C11 C16 C15A -1.2(11) .
N1 C11 C16 C15A 180.0(9) .
C12 C11 C16 C10 -178.3(5) .
N1 C11 C16 C10 2.8(7) .
C14A C15A C16 C15B -116(7) .
C14A C15A C16 C11 1.6(16) .
C14A C15A C16 C10 178.7(10) .
N2 C10 C16 C15B 172.0(16) .
N2 C10 C16 C11 11.3(7) .
N2 C10 C16 C15A -165.7(10) .
C6 Se3 C18 C23 -87.0(5) .
Ag2 Se3 C18 C23 16.7(5) 1_455
C6 Se3 C18 C19 93.0(5) .
Ag2 Se3 C18 C19 -163.2(4) 1_455
C23 C18 C19 C20 0.8(9) .
Se3 C18 C19 C20 -179.3(5) .
C18 C19 C20 C21 -0.1(10) .
C19 C20 C21 C22 -0.8(11) .
C20 C21 C22 C23 1.1(11) .
C19 C18 C23 C22 -0.5(9) .
Se3 C18 C23 C22 179.6(5) .
C21 C22 C23 C18 -0.4(10) .
C12 Se2 C24 C29 -80.0(5) .
Ag1 Se2 C24 C29 15.4(5) .
C12 Se2 C24 C25 103.5(5) .
Ag1 Se2 C24 C25 -161.1(4) .
C29 C24 C25 C26 0.9(9) .
Se2 C24 C25 C26 177.4(4) .
C24 C25 C26 C27 -0.2(9) .
C25 C26 C27 C28 0.3(11) .
C26 C27 C28 C29 -1.1(11) .
C25 C24 C29 C28 -1.7(9) .
Se2 C24 C29 C28 -178.0(5) .
C27 C28 C29 C24 1.7(10) .
Ag1 N5 C30 C31 57(86) .
C40 N3 C32 C37 15.0(5) .
C41 N3 C32 C37 -105.6(4) .
Ag1 N3 C32 C37 132.2(3) .
C40 N3 C32 C33 -161.5(3) .
C41 N3 C32 C33 77.9(4) .
Ag1 N3 C32 C33 -44.3(4) .
C37 C32 C33 C34 -1.9(6) .
N3 C32 C33 C34 174.7(3) .
C37 C32 C33 Se1 178.0(3) .
N3 C32 C33 Se1 -5.4(5) .
C49 Se1 C33 C34 -16.5(4) .
Ag1 Se1 C33 C34 -132.0(3) .
C49 Se1 C33 C32 163.6(3) .
Ag1 Se1 C33 C32 48.1(3) .
C32 C33 C34 C35 -1.1(6) .
Se1 C33 C34 C35 178.9(3) .
C33 C34 C35 C36 2.6(6) .
C33 C34 C35 C38 -176.7(4) .
C34 C35 C36 C37 -1.0(6) .
C38 C35 C36 C37 178.3(4) .
C35 C36 C37 C32 -2.0(6) .
C35 C36 C37 C39 178.8(4) .
C33 C32 C37 C36 3.5(6) .
N3 C32 C37 C36 -173.1(3) .
C33 C32 C37 C39 -177.4(4) .
N3 C32 C37 C39 6.1(5) .
C42 N4 C39 C37 76.1(4) .
C40 N4 C39 C37 -46.2(4) .
Ag2 N4 C39 C37 -168.5(2) .
C36 C37 C39 N4 -170.4(3) .
C32 C37 C39 N4 10.5(5) .
C42 N4 C40 N3 -52.3(4) .
C39 N4 C40 N3 71.2(4) .
Ag2 N4 C40 N3 -165.8(2) .
C32 N3 C40 N4 -54.7(4) .
C41 N3 C40 N4 69.8(4) .
Ag1 N3 C40 N4 -167.7(2) .
C32 N3 C41 C47 74.5(4) .
C40 N3 C41 C47 -48.1(4) .
Ag1 N3 C41 C47 -168.8(2) .
C40 N4 C42 C47 15.5(5) .
C39 N4 C42 C47 -104.2(4) .
Ag2 N4 C42 C47 134.6(3) .
C40 N4 C42 C43 -161.0(3) .
C39 N4 C42 C43 79.2(4) .
Ag2 N4 C42 C43 -42.0(4) .
C47 C42 C43 C44 0.9(6) .
N4 C42 C43 C44 177.6(4) .
C47 C42 C43 Se4 -179.0(3) .
N4 C42 C43 Se4 -2.2(5) .
C55B Se4 C43 C44 -16.5(15) .
C55A Se4 C43 C44 -22.4(8) .
Ag2 Se4 C43 C44 -133.4(4) .
C55B Se4 C43 C42 163.3(15) .
C55A Se4 C43 C42 157.4(8) .
Ag2 Se4 C43 C42 46.4(3) .
C42 C43 C44 C45 -1.8(7) .
Se4 C43 C44 C45 178.0(4) .
C43 C44 C45 C46 1.2(8) .
C43 C44 C45 C48 -179.6(5) .
C44 C45 C46 C47 0.2(7) .
C48 C45 C46 C47 -179.0(5) .
C45 C46 C47 C42 -1.1(7) .
C45 C46 C47 C41 -179.9(4) .
C43 C42 C47 C46 0.5(6) .
N4 C42 C47 C46 -176.1(4) .
C43 C42 C47 C41 179.4(3) .
N4 C42 C47 C41 2.8(5) .
N3 C41 C47 C46 -166.6(4) .
N3 C41 C47 C42 14.6(5) .
C33 Se1 C49 C50 -104.0(4) .
Ag1 Se1 C49 C50 -10.2(5) .
C33 Se1 C49 C54 81.8(5) .
Ag1 Se1 C49 C54 175.6(5) .
C54 C49 C50 C51 0.3(8) .
Se1 C49 C50 C51 -173.8(4) .
C49 C50 C51 C52 -2.3(8) .
C50 C51 C52 C53 2.2(10) .
C51 C52 C53 C54 -0.1(12) .
C50 C49 C54 C53 1.8(11) .
Se1 C49 C54 C53 176.0(6) .
C52 C53 C54 C49 -1.9(13) .
C55B Se4 C55A C60A 119(21) .
C43 Se4 C55A C60A -107(2) .
Ag2 Se4 C55A C60A -10(3) .
C55B Se4 C55A C56A -56(19) .
C43 Se4 C55A C56A 78.3(18) .
Ag2 Se4 C55A C56A 175.0(15) .
C60A C55A C56A C57A 3(3) .
Se4 C55A C56A C57A 177.3(13) .
C55A C56A C57A C58A -3(2) .
C56A C57A C58A C59A -1(3) .
C57A C58A C59A C60A 7(3) .
C56A C55A C60A C59A 3(4) .
Se4 C55A C60A C59A -171.8(15) .
C58A C59A C60A C55A -7(3) .
C43 Se4 C55B C56B 99(5) .
C55A Se4 C55B C56B 146(25) .
Ag2 Se4 C55B C56B -160(4) .
C43 Se4 C55B C60B -81(4) .
C55A Se4 C55B C60B -34(17) .
Ag2 Se4 C55B C60B 19(5) .
C60B C55B C56B C57B -3(6) .
Se4 C55B C56B C57B 177(3) .
C55B C56B C57B C58B -5(4) .
C56B C57B C58B C59B 13(4) .
C57B C58B C59B C60B -13(5) .
C58B C59B C60B C55B 4(6) .
C56B C55B C60B C59B 4(7) .
Se4 C55B C60B C59B -176(4) .
Ag2 N6 C61 C62 -129(6) .
C68 O9 C65 C66 -5(2) .
O9 C65 C66 C67 28(2) .
C65 C66 C67 C68 -41(3) .
C65 O9 C68 C67 -23(3) .
C66 C67 C68 O9 41(3) .
